data_2219494
loop_
_publ_author_name
'Guo, Hui-Rui'

_publ_section_title
;Bis{2-ethoxy-6-[2-(ethylammonio)ethyliminomethyl]phenolato}thiocyanatozinc(II)
 nitrate
;
_journal_coeditor_code BH2194
_journal_issue 10
_journal_name_full 'Acta Crystallographica Section E'
_journal_page_first m1288
_journal_page_last m1289
_journal_paper_doi 10.1107/S1600536808029590
_journal_volume 64
_journal_year 2008
_chemical_formula_iupac '[Zn (N C S) (C13 H20 N2 O2)2] N O3'
_chemical_formula_moiety 'C27 H40 N5 O4 S Zn +, N O3 -'
_chemical_formula_sum 'C27 H40 N6 O7 S Zn'
_chemical_formula_weight 658.08
_chemical_name_systematic
;Bis{2-ethoxy-6-[2-(ethylammonio)ethyliminomethyl]phenolato}thiocyanatozinc(II)
nitrate
;
_space_group_IT_number 14
_symmetry_cell_setting monoclinic
_symmetry_space_group_name_Hall '-P 2yn'
_symmetry_space_group_name_H-M 'P 1 21/n 1'
_atom_sites_solution_hydrogens geom
_atom_sites_solution_primary direct
_atom_sites_solution_secondary difmap
_audit_creation_method SHELXL-97
_cell_angle_alpha 90.00
_cell_angle_beta 105.942(3)
_cell_angle_gamma 90.00
_cell_formula_units_Z 4
_cell_length_a 12.619(3)
_cell_length_b 15.596(3)
_cell_length_c 16.373(4)
_cell_measurement_reflns_used 5860
_cell_measurement_temperature 298(2)
_cell_measurement_theta_max 25.0
_cell_measurement_theta_min 2.4
_cell_volume 3098.4(12)
_computing_cell_refinement 'SAINT (Bruker, 1998)'
_computing_data_collection 'SMART (Bruker, 1998)'
_computing_data_reduction 'SAINT (Bruker, 1998)'
_computing_molecular_graphics 'SHELXTL (Sheldrick, 2008)'
_computing_publication_material 'SHELXTL (Sheldrick, 2008)'
_computing_structure_refinement 'SHELXL97 (Sheldrick, 2008)'
_computing_structure_solution 'SHELXS97 (Sheldrick, 2008)'
_diffrn_ambient_temperature 298(2)
_diffrn_measured_fraction_theta_full 0.992
_diffrn_measured_fraction_theta_max 0.992
_diffrn_measurement_device_type 'Bruker SMART CCD area-detector'
_diffrn_measurement_method \w
_diffrn_radiation_monochromator graphite
_diffrn_radiation_source 'fine-focus sealed tube'
_diffrn_radiation_type MoK\a
_diffrn_radiation_wavelength 0.71073
_diffrn_reflns_av_R_equivalents 0.0392
_diffrn_reflns_av_sigmaI/netI 0.0399
_diffrn_reflns_limit_h_max 15
_diffrn_reflns_limit_h_min -15
_diffrn_reflns_limit_k_max 19
_diffrn_reflns_limit_k_min -19
_diffrn_reflns_limit_l_max 20
_diffrn_reflns_limit_l_min -20
_diffrn_reflns_number 25309
_diffrn_reflns_theta_full 27.00
_diffrn_reflns_theta_max 27.00
_diffrn_reflns_theta_min 1.82
_diffrn_standards_decay_% 0
_diffrn_standards_number 0
_exptl_absorpt_coefficient_mu 0.913
_exptl_absorpt_correction_T_max 0.7841
_exptl_absorpt_correction_T_min 0.7588
_exptl_absorpt_correction_type multi-scan
_exptl_absorpt_process_details '(SADABS; Sheldrick, 1996)'
_exptl_crystal_colour yellow
_exptl_crystal_density_diffrn 1.411
_exptl_crystal_density_method 'not measured'
_exptl_crystal_description block
_exptl_crystal_F_000 1384
_exptl_crystal_size_max 0.32
_exptl_crystal_size_mid 0.30
_exptl_crystal_size_min 0.28
_refine_diff_density_max 0.368
_refine_diff_density_min -0.240
_refine_ls_extinction_method none
_refine_ls_goodness_of_fit_ref 1.027
_refine_ls_hydrogen_treatment constr
_refine_ls_matrix_type full
_refine_ls_number_parameters 383
_refine_ls_number_reflns 6704
_refine_ls_number_restraints 0
_refine_ls_restrained_S_all 1.027
_refine_ls_R_factor_all 0.0622
_refine_ls_R_factor_gt 0.0401
_refine_ls_shift/su_max 0.000
_refine_ls_shift/su_mean 0.000
_refine_ls_structure_factor_coef Fsqd
_refine_ls_weighting_details 'calc w=1/[\s^2^(Fo^2^)+(0.0499P)^2^+0.4058P] where P=(Fo^2^+2Fc^2^)/3'
_refine_ls_weighting_scheme calc
_refine_ls_wR_factor_gt 0.0916
_refine_ls_wR_factor_ref 0.1016
_reflns_number_gt 4943
_reflns_number_total 6704
_reflns_threshold_expression I>2\s(I)
_cod_data_source_file bh2194.cif
_cod_data_source_block I
_cod_original_cell_volume 3098.5(12)
_cod_original_sg_symbol_H-M 'P 21/n'
_cod_database_code 2219494
_cod_database_fobs_code 2219494

loop_
_symmetry_equiv_pos_as_xyz
'x, y, z'
'-x+1/2, y+1/2, -z+1/2'
'-x, -y, -z'
'x-1/2, -y-1/2, z-1/2'

loop_
_atom_site_type_symbol
_atom_site_label
_atom_site_fract_x
_atom_site_fract_y
_atom_site_fract_z
_atom_site_U_iso_or_equiv
_atom_site_adp_type
_atom_site_calc_flag
_atom_site_refinement_flags
_atom_site_occupancy
Zn Zn1 0.16270(2) 0.137705(16) 0.239060(17) 0.03736(10) Uani d . 1
S S1 0.23354(8) 0.13520(6) 0.53956(5) 0.0790(3) Uani d . 1
O O1 0.06063(12) 0.04409(9) 0.19068(10) 0.0431(4) Uani d . 1
O O2 -0.10767(13) -0.02591(11) 0.08270(10) 0.0489(4) Uani d . 1
O O3 0.24094(12) 0.19615(10) 0.16454(10) 0.0422(4) Uani d . 1
O O4 0.36595(13) 0.23273(11) 0.06500(10) 0.0512(4) Uani d . 1
O O5 0.63860(17) 0.06593(14) 0.23141(16) 0.0828(7) Uani d . 1
O O6 0.5331(2) -0.04262(17) 0.2091(2) 0.1186(10) Uani d . 1
O O7 0.70321(18) -0.05719(14) 0.21816(15) 0.0844(7) Uani d . 1
N N1 0.29156(15) 0.04450(12) 0.26479(12) 0.0397(4) Uani d . 1
N N2 0.46270(15) 0.17344(12) 0.24593(12) 0.0427(5) Uani d . 1
H H2A 0.4009 0.1712 0.2025 0.051 Uiso calc R 1
H H2B 0.5096 0.1336 0.2365 0.051 Uiso calc R 1
N N3 0.03405(15) 0.23032(12) 0.20425(13) 0.0434(5) Uani d . 1
N N4 -0.11498(16) 0.07668(13) 0.23973(13) 0.0502(5) Uani d . 1
H H4A -0.1721 0.0423 0.2152 0.060 Uiso calc R 1
H H4B -0.0579 0.0608 0.2202 0.060 Uiso calc R 1
N N5 0.18116(19) 0.15588(14) 0.36497(15) 0.0561(6) Uani d . 1
N N6 0.62424(19) -0.01249(16) 0.22004(15) 0.0592(6) Uani d . 1
C C1 0.18606(19) -0.06203(13) 0.16659(14) 0.0382(5) Uani d . 1
C C2 0.08048(18) -0.02498(13) 0.15115(14) 0.0357(5) Uani d . 1
C C3 -0.00785(19) -0.06361(14) 0.09016(14) 0.0401(5) Uani d . 1
C C4 0.0100(2) -0.13289(15) 0.04369(16) 0.0507(6) Uani d . 1
H H4 -0.0482 -0.1558 0.0015 0.061 Uiso calc R 1
C C5 0.1139(2) -0.16862(16) 0.05934(18) 0.0561(7) Uani d . 1
H H5 0.1252 -0.2158 0.0280 0.067 Uiso calc R 1
C C6 0.2000(2) -0.13502(15) 0.12040(17) 0.0501(6) Uani d . 1
H H6 0.2689 -0.1608 0.1316 0.060 Uiso calc R 1
C C7 0.28236(19) -0.02800(14) 0.22705(15) 0.0411(5) Uani d . 1
H H7 0.3447 -0.0626 0.2401 0.049 Uiso calc R 1
C C8 0.3959(2) 0.06192(16) 0.32864(16) 0.0492(6) Uani d . 1
H H8A 0.4517 0.0230 0.3198 0.059 Uiso calc R 1
H H8B 0.3869 0.0507 0.3846 0.059 Uiso calc R 1
C C9 0.4351(2) 0.15274(16) 0.32568(15) 0.0470(6) Uani d . 1
H H9A 0.3780 0.1916 0.3323 0.056 Uiso calc R 1
H H9B 0.4997 0.1619 0.3731 0.056 Uiso calc R 1
C C10 0.5139(2) 0.26019(17) 0.24785(18) 0.0597(7) Uani d . 1
H H10A 0.4657 0.3026 0.2622 0.072 Uiso calc R 1
H H10B 0.5205 0.2737 0.1916 0.072 Uiso calc R 1
C C11 0.6256(2) 0.26614(19) 0.31053(19) 0.0639(8) Uani d . 1
H H11A 0.6178 0.2663 0.3672 0.096 Uiso calc R 1
H H11B 0.6612 0.3181 0.3009 0.096 Uiso calc R 1
H H11C 0.6694 0.2178 0.3035 0.096 Uiso calc R 1
C C12 -0.2001(2) -0.05535(18) 0.01591(16) 0.0537(7) Uani d . 1
H H12A -0.2182 -0.1140 0.0266 0.064 Uiso calc R 1
H H12B -0.1828 -0.0535 -0.0382 0.064 Uiso calc R 1
C C13 -0.2952(2) 0.0027(2) 0.01422(19) 0.0710(8) Uani d . 1
H H13A -0.3164 -0.0041 0.0658 0.107 Uiso calc R 1
H H13B -0.3562 -0.0117 -0.0334 0.107 Uiso calc R 1
H H13C -0.2739 0.0611 0.0091 0.107 Uiso calc R 1
C C14 0.11326(18) 0.30877(14) 0.10555(14) 0.0389(5) Uani d . 1
C C15 0.20996(17) 0.26120(13) 0.11291(13) 0.0355(5) Uani d . 1
C C16 0.27758(19) 0.28547(15) 0.06010(14) 0.0410(5) Uani d . 1
C C17 0.2535(2) 0.35687(16) 0.00929(16) 0.0551(7) Uani d . 1
H H17 0.3005 0.3732 -0.0228 0.066 Uiso calc R 1
C C18 0.1593(2) 0.40514(18) 0.00539(17) 0.0599(7) Uani d . 1
H H18 0.1442 0.4542 -0.0282 0.072 Uiso calc R 1
C C19 0.0899(2) 0.38012(16) 0.05081(16) 0.0514(6) Uani d . 1
H H19 0.0252 0.4108 0.0458 0.062 Uiso calc R 1
C C20 0.03422(19) 0.29130(15) 0.15277(15) 0.0433(6) Uani d . 1
H H20 -0.0242 0.3297 0.1444 0.052 Uiso calc R 1
C C21 -0.0571(2) 0.23231(17) 0.2451(2) 0.0602(7) Uani d . 1
H H21A -0.0905 0.2888 0.2372 0.072 Uiso calc R 1
H H21B -0.0267 0.2234 0.3057 0.072 Uiso calc R 1
C C22 -0.1456(2) 0.16612(18) 0.2113(2) 0.0644(8) Uani d . 1
H H22A -0.2106 0.1821 0.2286 0.077 Uiso calc R 1
H H22B -0.1654 0.1676 0.1498 0.077 Uiso calc R 1
C C23 -0.0843(3) 0.06135(19) 0.33260(18) 0.0655(8) Uani d . 1
H H23A -0.1491 0.0676 0.3531 0.079 Uiso calc R 1
H H23B -0.0307 0.1039 0.3610 0.079 Uiso calc R 1
C C24 -0.0368(3) -0.0266(2) 0.3540(2) 0.0901(11) Uani d . 1
H H24A -0.0897 -0.0688 0.3259 0.135 Uiso calc R 1
H H24B -0.0190 -0.0352 0.4143 0.135 Uiso calc R 1
H H24C 0.0288 -0.0322 0.3355 0.135 Uiso calc R 1
C C25 0.4284(2) 0.2466(2) 0.00521(18) 0.0654(8) Uani d . 1
H H25A 0.4644 0.3021 0.0151 0.078 Uiso calc R 1
H H25B 0.3800 0.2458 -0.0522 0.078 Uiso calc R 1
C C26 0.5126(3) 0.1772(2) 0.0158(2) 0.0878(11) Uani d . 1
H H26A 0.5575 0.1763 0.0735 0.132 Uiso calc R 1
H H26B 0.5582 0.1878 -0.0214 0.132 Uiso calc R 1
H H26C 0.4762 0.1229 0.0020 0.132 Uiso calc R 1
C C27 0.2027(2) 0.14706(16) 0.43733(18) 0.0491(6) Uani d . 1

loop_
_atom_site_aniso_label
_atom_site_aniso_U_11
_atom_site_aniso_U_22
_atom_site_aniso_U_33
_atom_site_aniso_U_12
_atom_site_aniso_U_13
_atom_site_aniso_U_23
Zn1 0.03578(15) 0.03238(15) 0.04647(17) -0.00390(11) 0.01557(12) -0.00297(11)
S1 0.0852(6) 0.1015(7) 0.0522(4) -0.0016(5) 0.0221(4) 0.0014(4)
O1 0.0345(8) 0.0380(9) 0.0611(10) -0.0048(7) 0.0202(8) -0.0166(7)
O2 0.0383(9) 0.0521(10) 0.0565(10) -0.0086(8) 0.0135(8) -0.0118(8)
O3 0.0348(8) 0.0423(9) 0.0514(9) 0.0036(7) 0.0148(7) 0.0109(7)
O4 0.0447(10) 0.0605(11) 0.0526(10) 0.0014(8) 0.0205(8) 0.0112(8)
O5 0.0583(12) 0.0506(13) 0.144(2) -0.0014(10) 0.0361(13) -0.0036(12)
O6 0.0652(15) 0.1000(19) 0.208(3) -0.0290(14) 0.0664(18) -0.0322(19)
O7 0.0703(14) 0.0690(14) 0.125(2) 0.0200(12) 0.0454(14) 0.0028(13)
N1 0.0351(10) 0.0365(11) 0.0471(11) -0.0016(8) 0.0110(9) 0.0076(9)
N2 0.0353(10) 0.0424(11) 0.0471(11) -0.0054(9) 0.0057(9) 0.0008(9)
N3 0.0396(11) 0.0345(11) 0.0600(13) -0.0019(8) 0.0206(9) -0.0086(9)
N4 0.0392(11) 0.0513(13) 0.0690(14) -0.0087(9) 0.0301(10) -0.0145(11)
N5 0.0614(15) 0.0613(15) 0.0481(13) -0.0093(11) 0.0195(11) -0.0086(11)
N6 0.0469(13) 0.0566(15) 0.0828(17) -0.0006(11) 0.0327(12) 0.0022(12)
C1 0.0440(13) 0.0289(11) 0.0467(13) -0.0014(10) 0.0209(11) 0.0035(10)
C2 0.0427(12) 0.0284(11) 0.0430(12) -0.0046(9) 0.0237(10) -0.0008(9)
C3 0.0451(13) 0.0361(12) 0.0439(13) -0.0058(10) 0.0202(11) -0.0015(10)
C4 0.0641(17) 0.0418(14) 0.0480(14) -0.0111(12) 0.0183(13) -0.0100(11)
C5 0.076(2) 0.0350(13) 0.0653(17) 0.0021(13) 0.0325(15) -0.0103(12)
C6 0.0604(16) 0.0337(13) 0.0645(17) 0.0086(12) 0.0312(14) 0.0036(12)
C7 0.0399(13) 0.0341(13) 0.0534(14) 0.0058(10) 0.0199(11) 0.0139(11)
C8 0.0429(14) 0.0505(15) 0.0510(15) -0.0021(11) 0.0072(12) 0.0097(12)
C9 0.0403(13) 0.0503(15) 0.0463(14) -0.0073(11) 0.0050(11) 0.0006(11)
C10 0.0610(17) 0.0486(16) 0.0663(18) -0.0148(13) 0.0121(14) 0.0054(13)
C11 0.0486(16) 0.0622(18) 0.081(2) -0.0182(13) 0.0183(15) -0.0178(15)
C12 0.0517(15) 0.0602(17) 0.0445(14) -0.0156(13) 0.0056(12) 0.0024(12)
C13 0.0466(16) 0.096(2) 0.069(2) -0.0077(16) 0.0136(14) 0.0072(17)
C14 0.0402(13) 0.0331(12) 0.0389(12) -0.0022(10) 0.0033(10) -0.0076(9)
C15 0.0357(12) 0.0312(12) 0.0353(12) -0.0056(9) 0.0026(9) -0.0024(9)
C16 0.0407(13) 0.0423(13) 0.0369(12) -0.0063(10) 0.0053(10) -0.0010(10)
C17 0.0661(18) 0.0554(16) 0.0433(14) -0.0082(14) 0.0139(13) 0.0093(12)
C18 0.0716(19) 0.0499(16) 0.0526(16) 0.0057(14) 0.0074(14) 0.0137(13)
C19 0.0548(16) 0.0429(14) 0.0494(15) 0.0095(12) 0.0021(13) -0.0005(11)
C20 0.0362(12) 0.0352(13) 0.0550(14) 0.0027(10) 0.0066(11) -0.0122(11)
C21 0.0563(16) 0.0442(15) 0.093(2) 0.0027(12) 0.0424(16) -0.0065(14)
C22 0.0434(15) 0.0602(18) 0.100(2) 0.0053(13) 0.0371(16) 0.0020(16)
C23 0.0709(19) 0.0653(19) 0.071(2) -0.0144(15) 0.0375(16) -0.0140(15)
C24 0.099(3) 0.082(2) 0.097(3) -0.001(2) 0.041(2) 0.019(2)
C25 0.0595(18) 0.083(2) 0.0630(18) -0.0080(16) 0.0326(15) 0.0040(15)
C26 0.080(2) 0.084(2) 0.121(3) 0.002(2) 0.064(2) 0.004(2)
C27 0.0440(14) 0.0466(15) 0.0622(17) -0.0063(11) 0.0240(13) -0.0089(12)

loop_
_atom_type_symbol
_atom_type_description
_atom_type_scat_dispersion_real
_atom_type_scat_dispersion_imag
_atom_type_scat_source
C C 0.0033 0.0016 'International Tables Vol C Tables 4.2.6.8 and 6.1.1.4'
H H 0.0000 0.0000 'International Tables Vol C Tables 4.2.6.8 and 6.1.1.4'
N N 0.0061 0.0033 'International Tables Vol C Tables 4.2.6.8 and 6.1.1.4'
O O 0.0106 0.0060 'International Tables Vol C Tables 4.2.6.8 and 6.1.1.4'
S S 0.1246 0.1234 'International Tables Vol C Tables 4.2.6.8 and 6.1.1.4'
Zn Zn 0.2839 1.4301 'International Tables Vol C Tables 4.2.6.8 and 6.1.1.4'

loop_
_geom_angle_atom_site_label_1
_geom_angle_atom_site_label_2
_geom_angle_atom_site_label_3
_geom_angle
O1 Zn1 O3 118.31(7)
O1 Zn1 N5 113.14(8)
O3 Zn1 N5 128.40(8)
O1 Zn1 N3 91.66(7)
O3 Zn1 N3 89.74(7)
N5 Zn1 N3 92.49(9)
O1 Zn1 N1 87.31(7)
O3 Zn1 N1 87.34(7)
N5 Zn1 N1 91.49(8)
N3 Zn1 N1 175.98(7)
C2 O1 Zn1 127.92(13)
C3 O2 C12 117.82(19)
C15 O3 Zn1 129.83(14)
C16 O4 C25 117.45(19)
C7 N1 C8 117.0(2)
C7 N1 Zn1 122.93(16)
C8 N1 Zn1 120.08(15)
C9 N2 C10 112.61(19)
C9 N2 H2A 109.1
C10 N2 H2A 109.1
C9 N2 H2B 109.1
C10 N2 H2B 109.1
H2A N2 H2B 107.8
C20 N3 C21 115.3(2)
C20 N3 Zn1 123.00(16)
C21 N3 Zn1 121.50(17)
C23 N4 C22 116.4(2)
C23 N4 H4A 108.2
C22 N4 H4A 108.2
C23 N4 H4B 108.2
C22 N4 H4B 108.2
H4A N4 H4B 107.4
C27 N5 Zn1 163.6(2)
O6 N6 O7 121.5(3)
O6 N6 O5 119.9(2)
O7 N6 O5 118.6(2)
C6 C1 C2 119.2(2)
C6 C1 C7 117.5(2)
C2 C1 C7 123.3(2)
O1 C2 C1 123.1(2)
O1 C2 C3 118.5(2)
C1 C2 C3 118.4(2)
O2 C3 C4 125.2(2)
O2 C3 C2 114.18(19)
C4 C3 C2 120.6(2)
C3 C4 C5 120.3(2)
C3 C4 H4 119.8
C5 C4 H4 119.8
C6 C5 C4 120.3(2)
C6 C5 H5 119.8
C4 C5 H5 119.8
C5 C6 C1 121.0(2)
C5 C6 H6 119.5
C1 C6 H6 119.5
N1 C7 C1 127.2(2)
N1 C7 H7 116.4
C1 C7 H7 116.4
N1 C8 C9 112.99(19)
N1 C8 H8A 109.0
C9 C8 H8A 109.0
N1 C8 H8B 109.0
C9 C8 H8B 109.0
H8A C8 H8B 107.8
N2 C9 C8 113.2(2)
N2 C9 H9A 108.9
C8 C9 H9A 108.9
N2 C9 H9B 108.9
C8 C9 H9B 108.9
H9A C9 H9B 107.8
N2 C10 C11 112.9(2)
N2 C10 H10A 109.0
C11 C10 H10A 109.0
N2 C10 H10B 109.0
C11 C10 H10B 109.0
H10A C10 H10B 107.8
C10 C11 H11A 109.5
C10 C11 H11B 109.5
H11A C11 H11B 109.5
C10 C11 H11C 109.5
H11A C11 H11C 109.5
H11B C11 H11C 109.5
O2 C12 C13 107.4(2)
O2 C12 H12A 110.2
C13 C12 H12A 110.2
O2 C12 H12B 110.2
C13 C12 H12B 110.2
H12A C12 H12B 108.5
C12 C13 H13A 109.5
C12 C13 H13B 109.5
H13A C13 H13B 109.5
C12 C13 H13C 109.5
H13A C13 H13C 109.5
H13B C13 H13C 109.5
C15 C14 C19 119.8(2)
C15 C14 C20 124.4(2)
C19 C14 C20 115.7(2)
O3 C15 C14 124.2(2)
O3 C15 C16 118.4(2)
C14 C15 C16 117.3(2)
O4 C16 C17 124.3(2)
O4 C16 C15 114.78(19)
C17 C16 C15 120.9(2)
C16 C17 C18 120.7(3)
C16 C17 H17 119.7
C18 C17 H17 119.7
C19 C18 C17 119.5(2)
C19 C18 H18 120.3
C17 C18 H18 120.3
C18 C19 C14 121.6(2)
C18 C19 H19 119.2
C14 C19 H19 119.2
N3 C20 C14 128.5(2)
N3 C20 H20 115.7
C14 C20 H20 115.7
N3 C21 C22 114.1(2)
N3 C21 H21A 108.7
C22 C21 H21A 108.7
N3 C21 H21B 108.7
C22 C21 H21B 108.7
H21A C21 H21B 107.6
N4 C22 C21 115.1(2)
N4 C22 H22A 108.5
C21 C22 H22A 108.5
N4 C22 H22B 108.5
C21 C22 H22B 108.5
H22A C22 H22B 107.5
N4 C23 C24 111.2(2)
N4 C23 H23A 109.4
C24 C23 H23A 109.4
N4 C23 H23B 109.4
C24 C23 H23B 109.4
H23A C23 H23B 108.0
C23 C24 H24A 109.5
C23 C24 H24B 109.5
H24A C24 H24B 109.5
C23 C24 H24C 109.5
H24A C24 H24C 109.5
H24B C24 H24C 109.5
O4 C25 C26 108.6(2)
O4 C25 H25A 110.0
C26 C25 H25A 110.0
O4 C25 H25B 110.0
C26 C25 H25B 110.0
H25A C25 H25B 108.4
C25 C26 H26A 109.5
C25 C26 H26B 109.5
H26A C26 H26B 109.5
C25 C26 H26C 109.5
H26A C26 H26C 109.5
H26B C26 H26C 109.5
N5 C27 S1 179.6(3)

loop_
_geom_bond_atom_site_label_1
_geom_bond_atom_site_label_2
_geom_bond_distance
Zn1 O1 1.9641(15)
Zn1 O3 1.9890(15)
Zn1 N5 2.030(2)
Zn1 N3 2.1305(19)
Zn1 N1 2.1351(19)
S1 C27 1.622(3)
O1 C2 1.316(2)
O2 C3 1.365(3)
O2 C12 1.438(3)
O3 C15 1.310(2)
O4 C16 1.370(3)
O4 C25 1.432(3)
O5 N6 1.243(3)
O6 N6 1.209(3)
O7 N6 1.223(3)
N1 C7 1.278(3)
N1 C8 1.464(3)
N2 C9 1.477(3)
N2 C10 1.496(3)
N2 H2A 0.9000
N2 H2B 0.9000
N3 C20 1.271(3)
N3 C21 1.481(3)
N4 C23 1.482(3)
N4 C22 1.488(3)
N4 H4A 0.9000
N4 H4B 0.9000
N5 C27 1.149(3)
C1 C6 1.404(3)
C1 C2 1.410(3)
C1 C7 1.441(3)
C2 C3 1.411(3)
C3 C4 1.375(3)
C4 C5 1.383(4)
C4 H4 0.9300
C5 C6 1.363(4)
C5 H5 0.9300
C6 H6 0.9300
C7 H7 0.9300
C8 C9 1.505(3)
C8 H8A 0.9700
C8 H8B 0.9700
C9 H9A 0.9700
C9 H9B 0.9700
C10 C11 1.502(4)
C10 H10A 0.9700
C10 H10B 0.9700
C11 H11A 0.9600
C11 H11B 0.9600
C11 H11C 0.9600
C12 C13 1.497(4)
C12 H12A 0.9700
C12 H12B 0.9700
C13 H13A 0.9600
C13 H13B 0.9600
C13 H13C 0.9600
C14 C15 1.405(3)
C14 C19 1.408(3)
C14 C20 1.446(3)
C15 C16 1.423(3)
C16 C17 1.373(3)
C17 C18 1.393(4)
C17 H17 0.9300
C18 C19 1.353(4)
C18 H18 0.9300
C19 H19 0.9300
C20 H20 0.9300
C21 C22 1.510(4)
C21 H21A 0.9700
C21 H21B 0.9700
C22 H22A 0.9700
C22 H22B 0.9700
C23 C24 1.500(4)
C23 H23A 0.9700
C23 H23B 0.9700
C24 H24A 0.9600
C24 H24B 0.9600
C24 H24C 0.9600
C25 C26 1.493(4)
C25 H25A 0.9700
C25 H25B 0.9700
C26 H26A 0.9600
C26 H26B 0.9600
C26 H26C 0.9600

loop_
_geom_hbond_atom_site_label_D
_geom_hbond_atom_site_label_H
_geom_hbond_atom_site_label_A
_geom_hbond_site_symmetry_A
_geom_hbond_distance_DH
_geom_hbond_distance_HA
_geom_hbond_distance_DA
_geom_hbond_angle_DHA
_geom_hbond_publ_flag
N2 H2B O5 . 0.90 1.96 2.843(3) 166 yes
N2 H2A O3 . 0.90 1.98 2.772(2) 146 yes
N2 H2A O4 . 0.90 2.37 3.022(3) 129 yes
N4 H4A O7 1_455 0.90 2.22 3.050(3) 153 yes
N4 H4A O5 1_455 0.90 2.50 3.080(3) 122 yes
N4 H4B O1 . 0.90 1.71 2.606(2) 171 yes
N4 H4B O2 . 0.90 2.55 3.051(3) 116 yes
